data_4302381
loop_
_publ_author_name
'Zhang, Daopeng'
'Wang, Hailong'
'Chen, Yuting'
'Ni, Zhong-Hai'
'Tian, Laijin'
'Jiang, Jianzhuang'

_publ_section_title
;
 Rational Design and Assembly of a New Series of Cyanide-Bridged
 Fe^III^--Mn^II^ One-Dimensional Single Chain Complexes:
 Synthesis, Crystal Structures, and Magnetic Properties
;
_journal_coden_ASTM INOCAJ
_journal_issue 12
_journal_name_full 'Inorganic chemistry'
_journal_page_first 5488
_journal_page_last 5496
_journal_paper_doi 10.1021/ic900483z
_journal_volume 48
_journal_year 2009
_chemical_formula_sum 'C16 H27 Cl2 Mn N3 O8'
_chemical_formula_weight 515.25
_space_group_IT_number 2
_symmetry_cell_setting triclinic
_symmetry_space_group_name_Hall '-P 1'
_symmetry_space_group_name_H-M 'P -1'
_atom_sites_solution_hydrogens geom
_atom_sites_solution_primary direct
_atom_sites_solution_secondary difmap
_audit_creation_method SHELXL-97
_cell_angle_alpha 69.3660(10)
_cell_angle_beta 81.1560(10)
_cell_angle_gamma 85.8990(10)
_cell_formula_units_Z 2
_cell_length_a 7.1991(6)
_cell_length_b 11.6817(10)
_cell_length_c 14.5535(11)
_cell_measurement_temperature 273(2)
_cell_volume 1131.59(16)
_computing_structure_refinement 'SHELXL-97 (Sheldrick, 1997)'
_computing_structure_solution 'SHELXS-97 (Sheldrick, 1990)'
_diffrn_ambient_temperature 273(2)
_diffrn_measured_fraction_theta_full 0.990
_diffrn_measured_fraction_theta_max 0.990
_diffrn_radiation_monochromator graphite
_diffrn_radiation_source 'fine-focus sealed tube'
_diffrn_radiation_type MoK\a
_diffrn_radiation_wavelength 0.71073
_diffrn_reflns_av_R_equivalents 0.0157
_diffrn_reflns_av_sigmaI/netI 0.0316
_diffrn_reflns_limit_h_max 8
_diffrn_reflns_limit_h_min -8
_diffrn_reflns_limit_k_max 13
_diffrn_reflns_limit_k_min -13
_diffrn_reflns_limit_l_max 17
_diffrn_reflns_limit_l_min -12
_diffrn_reflns_number 5678
_diffrn_reflns_theta_full 25.01
_diffrn_reflns_theta_max 25.01
_diffrn_reflns_theta_min 1.86
_exptl_absorpt_coefficient_mu 0.865
_exptl_absorpt_correction_type multi-scan
_exptl_absorpt_process_details sadabs
_exptl_crystal_colour yellow
_exptl_crystal_density_diffrn 1.512
_exptl_crystal_density_method 'not measured'
_exptl_crystal_description block
_exptl_crystal_F_000 534
_refine_diff_density_max 0.959
_refine_diff_density_min -0.693
_refine_diff_density_rms 0.076
_refine_ls_extinction_method none
_refine_ls_goodness_of_fit_ref 1.033
_refine_ls_hydrogen_treatment mixed
_refine_ls_matrix_type full
_refine_ls_number_parameters 274
_refine_ls_number_reflns 3955
_refine_ls_number_restraints 0
_refine_ls_restrained_S_all 1.033
_refine_ls_R_factor_all 0.0592
_refine_ls_R_factor_gt 0.0514
_refine_ls_shift/su_max 0.001
_refine_ls_shift/su_mean 0.000
_refine_ls_structure_factor_coef Fsqd
_refine_ls_weighting_details 'calc w=1/[\s^2^(Fo^2^)+(0.0982P)^2^+0.9493P] where P=(Fo^2^+2Fc^2^)/3'
_refine_ls_weighting_scheme calc
_refine_ls_wR_factor_gt 0.1490
_refine_ls_wR_factor_ref 0.1590
_reflns_number_gt 3351
_reflns_number_total 3955
_reflns_threshold_expression >2sigma(I)
_cod_duplicate_entry 4338602
_cod_data_source_file ic900483z_si_002_1.cif
_cod_data_source_block 1
_cod_database_code 4302381

loop_
_symmetry_equiv_pos_as_xyz
'x, y, z'
'-x, -y, -z'

loop_
_atom_site_label
_atom_site_type_symbol
_atom_site_fract_x
_atom_site_fract_y
_atom_site_fract_z
_atom_site_U_iso_or_equiv
_atom_site_adp_type
_atom_site_occupancy
_atom_site_symmetry_multiplicity
_atom_site_calc_flag
_atom_site_refinement_flags
_atom_site_disorder_assembly
_atom_site_disorder_group
Mn1 Mn 0.84444(6) 0.20970(4) 0.20847(3) 0.0381(2) Uani 1 1 d . . .
Cl1 Cl 0.52134(16) 0.78508(11) 0.21375(10) 0.0706(3) Uani 1 1 d . . .
Cl2 Cl 1.16674(12) 0.28447(9) 0.20984(8) 0.0530(3) Uani 1 1 d . . .
O1 O 0.7992(4) 0.3915(2) 0.08437(19) 0.0550(7) Uani 1 1 d . . .
O2 O 0.9398(4) 0.1806(3) 0.06219(18) 0.0542(7) Uani 1 1 d . . .
O3 O 0.7028(6) 0.7562(5) 0.1833(5) 0.146(2) Uani 1 1 d . . .
O4 O 0.3915(9) 0.7447(5) 0.1719(6) 0.159(2) Uani 1 1 d . . .
O5 O 0.4932(10) 0.8997(5) 0.2135(8) 0.205(4) Uani 1 1 d . . .
O6 O 0.4903(13) 0.7074(8) 0.3144(5) 0.210(4) Uani 1 1 d . . .
O7 O 0.0711(7) 0.3792(3) 0.3893(3) 0.1037(13) Uani 1 1 d . . .
H7 H 0.1795 0.3532 0.3833 0.124 Uiso 1 1 d R . .
O8 O 0.5655(3) 0.1533(3) 0.1836(2) 0.0578(7) Uani 1 1 d . . .
H8C H 0.4813 0.1993 0.1955 0.069 Uiso 1 1 d R . .
H8D H 0.5364 0.1153 0.1500 0.069 Uiso 1 1 d R . .
N1 N 0.7793(4) 0.1105(2) 0.36990(19) 0.0393(6) Uani 1 1 d . . .
N2 N 0.9480(4) 0.0156(3) 0.2426(2) 0.0430(7) Uani 1 1 d . . .
N3 N 0.6804(4) 0.3344(3) 0.2798(2) 0.0463(7) Uani 1 1 d . . .
C1 C 0.6968(5) 0.1700(3) 0.4283(2) 0.0437(8) Uani 1 1 d . . .
C2 C 0.6597(5) 0.1113(4) 0.5303(3) 0.0558(10) Uani 1 1 d . . .
H2 H 0.6037 0.1535 0.5711 0.067 Uiso 1 1 calc R . .
C3 C 0.7075(6) -0.0101(4) 0.5692(3) 0.0607(11) Uani 1 1 d . . .
H3 H 0.6833 -0.0509 0.6372 0.073 Uiso 1 1 calc R . .
C4 C 0.7915(5) -0.0725(4) 0.5082(3) 0.0543(10) Uani 1 1 d . . .
H4 H 0.8232 -0.1552 0.5343 0.065 Uiso 1 1 calc R . .
C5 C 0.8274(5) -0.0086(3) 0.4069(2) 0.0418(8) Uani 1 1 d . . .
C6 C 0.9180(5) -0.0611(3) 0.3304(3) 0.0453(8) Uani 1 1 d . . .
C7 C 1.0292(6) -0.0192(4) 0.1574(3) 0.0574(10) Uani 1 1 d . . .
H7A H 0.9363 -0.0611 0.1398 0.069 Uiso 1 1 calc R . .
H7B H 1.1356 -0.0746 0.1743 0.069 Uiso 1 1 calc R . .
C8 C 1.0915(5) 0.0924(4) 0.0718(3) 0.0563(10) Uani 1 1 d . . .
H8A H 1.2026 0.1249 0.0834 0.068 Uiso 1 1 calc R . .
H8B H 1.1219 0.0729 0.0117 0.068 Uiso 1 1 calc R . .
C9 C 0.9708(7) 0.2928(4) -0.0193(3) 0.0702(12) Uani 1 1 d . . .
H9A H 0.9800 0.2785 -0.0816 0.084 Uiso 1 1 calc R . .
H9B H 1.0867 0.3291 -0.0176 0.084 Uiso 1 1 calc R . .
C10 C 0.8070(7) 0.3758(4) -0.0095(3) 0.0691(12) Uani 1 1 d . . .
H10A H 0.8225 0.4543 -0.0628 0.083 Uiso 1 1 calc R . .
H10B H 0.6916 0.3402 -0.0127 0.083 Uiso 1 1 calc R . .
C11 C 0.6370(6) 0.4559(4) 0.1113(3) 0.0580(10) Uani 1 1 d . . .
H11A H 0.5242 0.4152 0.1114 0.070 Uiso 1 1 calc R . .
H11B H 0.6341 0.5386 0.0639 0.070 Uiso 1 1 calc R . .
C12 C 0.6449(6) 0.4592(4) 0.2132(3) 0.0618(11) Uani 1 1 d . . .
H12A H 0.7446 0.5124 0.2105 0.074 Uiso 1 1 calc R . .
H12B H 0.5267 0.4909 0.2375 0.074 Uiso 1 1 calc R . .
C13 C 0.6477(5) 0.3012(3) 0.3733(3) 0.0488(9) Uani 1 1 d . . .
C14 C 0.5662(8) 0.3813(5) 0.4317(4) 0.0783(14) Uani 1 1 d . . .
H14A H 0.5602 0.4647 0.3878 0.117 Uiso 1 1 calc R . .
H14B H 0.6444 0.3756 0.4810 0.117 Uiso 1 1 calc R . .
H14C H 0.4419 0.3548 0.4635 0.117 Uiso 1 1 calc R . .
C15 C 0.9614(7) -0.1960(4) 0.3610(4) 0.0674(12) Uani 1 1 d . . .
H15A H 0.8515 -0.2385 0.3619 0.101 Uiso 1 1 calc R . .
H15B H 0.9989 -0.2246 0.4260 0.101 Uiso 1 1 calc R . .
H15C H 1.0616 -0.2110 0.3147 0.101 Uiso 1 1 calc R . .
C16 C 0.0706(10) 0.5056(5) 0.3559(5) 0.1013(19) Uani 1 1 d . . .
H16A H 0.0480 0.5331 0.4116 0.152 Uiso 1 1 calc R . .
H16B H -0.0268 0.5372 0.3148 0.152 Uiso 1 1 calc R . .
H16C H 0.1902 0.5344 0.3181 0.152 Uiso 1 1 calc R . .

loop_
_atom_site_aniso_label
_atom_site_aniso_U_11
_atom_site_aniso_U_22
_atom_site_aniso_U_33
_atom_site_aniso_U_23
_atom_site_aniso_U_13
_atom_site_aniso_U_12
Mn1 0.0359(3) 0.0384(3) 0.0332(3) -0.0054(2) -0.0028(2) 0.0031(2)
Cl1 0.0605(7) 0.0701(7) 0.0909(9) -0.0442(6) -0.0012(6) 0.0022(5)
Cl2 0.0367(5) 0.0531(5) 0.0675(6) -0.0187(4) -0.0076(4) -0.0002(4)
O1 0.0502(15) 0.0556(15) 0.0442(14) 0.0009(12) -0.0092(11) 0.0062(12)
O2 0.0468(14) 0.0689(17) 0.0370(13) -0.0089(12) -0.0009(10) 0.0025(12)
O3 0.085(3) 0.136(4) 0.227(6) -0.102(4) 0.047(3) -0.013(3)
O4 0.158(5) 0.134(4) 0.240(7) -0.103(5) -0.109(5) 0.026(4)
O5 0.162(5) 0.105(4) 0.403(12) -0.150(6) -0.067(6) 0.018(4)
O6 0.280(10) 0.222(8) 0.107(4) -0.057(5) 0.054(5) -0.037(7)
O7 0.163(4) 0.065(2) 0.079(2) -0.0187(19) -0.023(2) 0.006(2)
O8 0.0380(13) 0.0656(17) 0.0744(18) -0.0301(14) -0.0099(12) 0.0045(12)
N1 0.0386(15) 0.0424(15) 0.0310(14) -0.0057(11) -0.0035(11) -0.0019(12)
N2 0.0430(16) 0.0419(15) 0.0431(16) -0.0134(13) -0.0075(12) 0.0031(12)
N3 0.0430(16) 0.0393(15) 0.0504(18) -0.0100(13) -0.0043(13) 0.0072(12)
C1 0.0346(17) 0.057(2) 0.0384(18) -0.0152(16) -0.0018(13) -0.0051(15)
C2 0.043(2) 0.083(3) 0.041(2) -0.022(2) -0.0022(15) -0.0093(19)
C3 0.057(2) 0.081(3) 0.0328(19) -0.0021(19) -0.0061(17) -0.015(2)
C4 0.052(2) 0.053(2) 0.046(2) 0.0029(17) -0.0151(17) -0.0105(17)
C5 0.0383(17) 0.0406(18) 0.0400(18) -0.0041(14) -0.0078(14) -0.0054(14)
C6 0.0434(19) 0.0367(17) 0.055(2) -0.0114(16) -0.0150(16) 0.0007(14)
C7 0.060(2) 0.061(2) 0.059(2) -0.032(2) -0.0085(19) 0.0100(19)
C8 0.047(2) 0.074(3) 0.053(2) -0.033(2) -0.0010(17) 0.0046(18)
C9 0.073(3) 0.082(3) 0.037(2) -0.004(2) 0.0072(19) -0.001(2)
C10 0.073(3) 0.079(3) 0.036(2) 0.0055(19) -0.0115(19) 0.003(2)
C11 0.051(2) 0.046(2) 0.062(2) 0.0015(18) -0.0134(18) 0.0070(17)
C12 0.055(2) 0.044(2) 0.078(3) -0.0138(19) -0.011(2) 0.0140(17)
C13 0.0361(18) 0.053(2) 0.059(2) -0.0246(18) -0.0009(16) 0.0011(15)
C14 0.088(3) 0.080(3) 0.073(3) -0.042(3) -0.001(3) 0.018(3)
C15 0.089(3) 0.038(2) 0.073(3) -0.0143(19) -0.020(2) 0.009(2)
C16 0.109(5) 0.067(3) 0.129(5) -0.034(3) -0.024(4) 0.004(3)

loop_
_atom_type_symbol
_atom_type_description
_atom_type_scat_dispersion_real
_atom_type_scat_dispersion_imag
_atom_type_scat_source
C C 0.0033 0.0016 'International Tables Vol C Tables 4.2.6.8 and 6.1.1.4'
H H 0.0000 0.0000 'International Tables Vol C Tables 4.2.6.8 and 6.1.1.4'
N N 0.0061 0.0033 'International Tables Vol C Tables 4.2.6.8 and 6.1.1.4'
O O 0.0106 0.0060 'International Tables Vol C Tables 4.2.6.8 and 6.1.1.4'
Cl Cl 0.1484 0.1585 'International Tables Vol C Tables 4.2.6.8 and 6.1.1.4'
Mn Mn 0.3368 0.7283 'International Tables Vol C Tables 4.2.6.8 and 6.1.1.4'

loop_
_geom_angle_atom_site_label_1
_geom_angle_atom_site_label_2
_geom_angle_atom_site_label_3
_geom_angle
_geom_angle_site_symmetry_1
_geom_angle_site_symmetry_3
_geom_angle_publ_flag
N1 Mn1 N2 71.03(10) . . ?
N1 Mn1 N3 70.80(11) . . ?
N2 Mn1 N3 141.65(11) . . ?
N1 Mn1 O2 142.50(11) . . ?
N2 Mn1 O2 72.29(10) . . ?
N3 Mn1 O2 144.35(11) . . ?
N1 Mn1 O8 90.60(10) . . ?
N2 Mn1 O8 89.02(10) . . ?
N3 Mn1 O8 87.75(11) . . ?
O2 Mn1 O8 81.20(10) . . ?
N1 Mn1 O1 143.64(11) . . ?
N2 Mn1 O1 144.93(11) . . ?
N3 Mn1 O1 72.88(10) . . ?
O2 Mn1 O1 72.65(10) . . ?
O8 Mn1 O1 86.23(10) . . ?
N1 Mn1 Cl2 97.39(7) . . ?
N2 Mn1 Cl2 92.56(8) . . ?
N3 Mn1 Cl2 95.86(8) . . ?
O2 Mn1 Cl2 91.75(7) . . ?
O8 Mn1 Cl2 171.94(8) . . ?
O1 Mn1 Cl2 87.95(7) . . ?
O5 Cl1 O3 115.2(4) . . ?
O5 Cl1 O4 115.3(4) . . ?
O3 Cl1 O4 112.5(4) . . ?
O5 Cl1 O6 106.4(5) . . ?
O3 Cl1 O6 103.0(5) . . ?
O4 Cl1 O6 102.6(5) . . ?
C11 O1 C10 114.9(3) . . ?
C11 O1 Mn1 111.5(2) . . ?
C10 O1 Mn1 111.8(2) . . ?
C9 O2 C8 115.6(3) . . ?
C9 O2 Mn1 112.7(2) . . ?
C8 O2 Mn1 110.5(2) . . ?
C16 O7 H7 109.5 . . ?
Mn1 O8 H8C 109.5 . . ?
Mn1 O8 H8D 133.8 . . ?
H8C O8 H8D 113.1 . . ?
C1 N1 C5 121.4(3) . . ?
C1 N1 Mn1 119.5(2) . . ?
C5 N1 Mn1 119.1(2) . . ?
C6 N2 C7 123.0(3) . . ?
C6 N2 Mn1 120.4(2) . . ?
C7 N2 Mn1 116.2(2) . . ?
C13 N3 C12 123.6(3) . . ?
C13 N3 Mn1 119.7(2) . . ?
C12 N3 Mn1 115.9(2) . . ?
N1 C1 C2 120.8(4) . . ?
N1 C1 C13 113.8(3) . . ?
C2 C1 C13 125.4(3) . . ?
C3 C2 C1 118.6(4) . . ?
C3 C2 H2 120.7 . . ?
C1 C2 H2 120.7 . . ?
C2 C3 C4 120.6(4) . . ?
C2 C3 H3 119.7 . . ?
C4 C3 H3 119.7 . . ?
C3 C4 C5 118.3(4) . . ?
C3 C4 H4 120.8 . . ?
C5 C4 H4 120.8 . . ?
N1 C5 C4 120.3(3) . . ?
N1 C5 C6 114.2(3) . . ?
C4 C5 C6 125.5(3) . . ?
N2 C6 C5 115.1(3) . . ?
N2 C6 C15 125.6(4) . . ?
C5 C6 C15 119.3(3) . . ?
N2 C7 C8 109.5(3) . . ?
N2 C7 H7A 109.8 . . ?
C8 C7 H7A 109.8 . . ?
N2 C7 H7B 109.8 . . ?
C8 C7 H7B 109.8 . . ?
H7A C7 H7B 108.2 . . ?
O2 C8 C7 107.5(3) . . ?
O2 C8 H8A 110.2 . . ?
C7 C8 H8A 110.2 . . ?
O2 C8 H8B 110.2 . . ?
C7 C8 H8B 110.2 . . ?
H8A C8 H8B 108.5 . . ?
O2 C9 C10 107.0(3) . . ?
O2 C9 H9A 110.3 . . ?
C10 C9 H9A 110.3 . . ?
O2 C9 H9B 110.3 . . ?
C10 C9 H9B 110.3 . . ?
H9A C9 H9B 108.6 . . ?
O1 C10 C9 107.6(3) . . ?
O1 C10 H10A 110.2 . . ?
C9 C10 H10A 110.2 . . ?
O1 C10 H10B 110.2 . . ?
C9 C10 H10B 110.2 . . ?
H10A C10 H10B 108.5 . . ?
O1 C11 C12 108.5(3) . . ?
O1 C11 H11A 110.0 . . ?
C12 C11 H11A 110.0 . . ?
O1 C11 H11B 110.0 . . ?
C12 C11 H11B 110.0 . . ?
H11A C11 H11B 108.4 . . ?
N3 C12 C11 108.7(3) . . ?
N3 C12 H12A 109.9 . . ?
C11 C12 H12A 109.9 . . ?
N3 C12 H12B 109.9 . . ?
C11 C12 H12B 109.9 . . ?
H12A C12 H12B 108.3 . . ?
N3 C13 C1 115.4(3) . . ?
N3 C13 C14 125.7(4) . . ?
C1 C13 C14 118.9(4) . . ?
C13 C14 H14A 109.5 . . ?
C13 C14 H14B 109.5 . . ?
H14A C14 H14B 109.5 . . ?
C13 C14 H14C 109.5 . . ?
H14A C14 H14C 109.5 . . ?
H14B C14 H14C 109.5 . . ?
C6 C15 H15A 109.5 . . ?
C6 C15 H15B 109.5 . . ?
H15A C15 H15B 109.5 . . ?
C6 C15 H15C 109.5 . . ?
H15A C15 H15C 109.5 . . ?
H15B C15 H15C 109.5 . . ?
O7 C16 H16A 109.5 . . ?
O7 C16 H16B 109.5 . . ?
H16A C16 H16B 109.5 . . ?
O7 C16 H16C 109.5 . . ?
H16A C16 H16C 109.5 . . ?
H16B C16 H16C 109.5 . . ?

loop_
_geom_bond_atom_site_label_1
_geom_bond_atom_site_label_2
_geom_bond_distance
_geom_bond_site_symmetry_2
_geom_bond_publ_flag
Mn1 N1 2.214(3) . ?
Mn1 N2 2.241(3) . ?
Mn1 N3 2.244(3) . ?
Mn1 O2 2.269(3) . ?
Mn1 O8 2.276(3) . ?
Mn1 O1 2.293(2) . ?
Mn1 Cl2 2.5423(10) . ?
Cl1 O5 1.339(5) . ?
Cl1 O3 1.372(4) . ?
Cl1 O4 1.381(5) . ?
Cl1 O6 1.418(7) . ?
O1 C11 1.423(5) . ?
O1 C10 1.433(5) . ?
O2 C9 1.429(5) . ?
O2 C8 1.435(5) . ?
O7 C16 1.383(6) . ?
O7 H7 0.8200 . ?
O8 H8C 0.8200 . ?
O8 H8D 0.8219 . ?
N1 C1 1.328(4) . ?
N1 C5 1.344(4) . ?
N2 C6 1.273(5) . ?
N2 C7 1.463(5) . ?
N3 C13 1.265(5) . ?
N3 C12 1.469(5) . ?
C1 C2 1.389(5) . ?
C1 C13 1.503(5) . ?
C2 C3 1.369(6) . ?
C2 H2 0.9300 . ?
C3 C4 1.384(6) . ?
C3 H3 0.9300 . ?
C4 C5 1.390(5) . ?
C4 H4 0.9300 . ?
C5 C6 1.496(5) . ?
C6 C15 1.502(5) . ?
C7 C8 1.490(6) . ?
C7 H7A 0.9700 . ?
C7 H7B 0.9700 . ?
C8 H8A 0.9700 . ?
C8 H8B 0.9700 . ?
C9 C10 1.495(6) . ?
C9 H9A 0.9700 . ?
C9 H9B 0.9700 . ?
C10 H10A 0.9700 . ?
C10 H10B 0.9700 . ?
C11 C12 1.506(6) . ?
C11 H11A 0.9700 . ?
C11 H11B 0.9700 . ?
C12 H12A 0.9700 . ?
C12 H12B 0.9700 . ?
C13 C14 1.506(6) . ?
C14 H14A 0.9600 . ?
C14 H14B 0.9600 . ?
C14 H14C 0.9600 . ?
C15 H15A 0.9600 . ?
C15 H15B 0.9600 . ?
C15 H15C 0.9600 . ?
C16 H16A 0.9600 . ?
C16 H16B 0.9600 . ?
C16 H16C 0.9600 . ?
